data_2231041
loop_
_publ_author_name
'Liu, Xia'
'Hu, Dahua'

_publ_section_title
;
 Poly[aquabis[\m~3~-4-(3-pyridyl)pyrimidine-2-sulfonato-\k^4^<i>N</i>^4^:<i>N</i>^1^,<i>O</i>:<i>O</i>][\m~2~-4-(3-pyridyl)pyrimidine-2-sulfonato-\k^3^<i>N</i>^4^:<i>N</i>^1^,<i>O</i>]trisilver(I)]
;
_journal_coeditor_code CV5105
_journal_issue 8
_journal_name_full 'Acta Crystallographica Section E'
_journal_page_first m1067
_journal_page_last m1068
_journal_paper_doi 10.1107/S1600536811026626
_journal_volume 67
_journal_year 2011
_chemical_formula_iupac '[Ag3 (C9 H6 N3 O3 S)3 (H2 O)2]'
_chemical_formula_moiety 'C27 H22 Ag3 N9 O11 S3'
_chemical_formula_sum 'C27 H22 Ag3 N9 O11 S3'
_chemical_formula_weight 1068.36
_chemical_name_systematic
;
Poly[aquabis[\m~3~-4-(3-pyridyl)pyrimidine-2-sulfonato-
\k^4^<i>N</i>^4^:<i>N</i>^1^,<i>O</i>:<i>O</i>][\m~2~-4-(3-pyridyl)pyrimidine-
2-sulfonato-\k^3^<i>N</i>^4^:<i>N</i>^1^,<i>O</i>]trisilver(I)]
;
_space_group_IT_number 62
_symmetry_cell_setting orthorhombic
_symmetry_space_group_name_Hall '-P 2ac 2n'
_symmetry_space_group_name_H-M 'P n m a'
_atom_sites_solution_hydrogens geom
_atom_sites_solution_primary direct
_atom_sites_solution_secondary difmap
_audit_creation_method SHELXL-97
_cell_angle_alpha 90.00
_cell_angle_beta 90.00
_cell_angle_gamma 90.00
_cell_formula_units_Z 4
_cell_length_a 19.0738(16)
_cell_length_b 19.9598(17)
_cell_length_c 8.6372(7)
_cell_measurement_reflns_used 3327
_cell_measurement_temperature 291(2)
_cell_measurement_theta_max 26.0
_cell_measurement_theta_min 2.1
_cell_volume 3288.3(5)
_computing_cell_refinement 'SAINT (Bruker, 2000)'
_computing_data_collection 'SMART (Bruker, 2000)'
_computing_data_reduction 'SAINT (Bruker, 2000)'
_computing_molecular_graphics 'SHELXTL (Sheldrick, 2008)'
_computing_publication_material 'SHELXTL (Sheldrick, 2008)'
_computing_structure_refinement 'SHELXTL (Sheldrick, 2008)'
_computing_structure_solution 'SHELXTL (Sheldrick, 2008)'
_diffrn_ambient_temperature 291(2)
_diffrn_measured_fraction_theta_full 0.997
_diffrn_measured_fraction_theta_max 0.997
_diffrn_measurement_device_type 'Bruker SMART CCD area-detector'
_diffrn_measurement_method '\f and \w scan'
_diffrn_radiation_monochromator graphite
_diffrn_radiation_source 'fine-focus sealed tube'
_diffrn_radiation_type MoK\a
_diffrn_radiation_wavelength 0.71073
_diffrn_reflns_av_R_equivalents 0.0620
_diffrn_reflns_av_sigmaI/netI 0.0527
_diffrn_reflns_limit_h_max 23
_diffrn_reflns_limit_h_min -15
_diffrn_reflns_limit_k_max 24
_diffrn_reflns_limit_k_min -24
_diffrn_reflns_limit_l_max 10
_diffrn_reflns_limit_l_min -10
_diffrn_reflns_number 16896
_diffrn_reflns_theta_full 26.00
_diffrn_reflns_theta_max 26.00
_diffrn_reflns_theta_min 2.14
_exptl_absorpt_coefficient_mu 2.036
_exptl_absorpt_correction_T_max 0.64
_exptl_absorpt_correction_T_min 0.56
_exptl_absorpt_correction_type multi-scan
_exptl_absorpt_process_details '(SADABS; Bruker, 2000)'
_exptl_crystal_colour colourless
_exptl_crystal_density_diffrn 2.158
_exptl_crystal_density_method 'not measured'
_exptl_crystal_description block
_exptl_crystal_F_000 2096
_exptl_crystal_size_max 0.30
_exptl_crystal_size_mid 0.24
_exptl_crystal_size_min 0.22
_refine_diff_density_max 0.798
_refine_diff_density_min -1.247
_refine_ls_extinction_method none
_refine_ls_goodness_of_fit_ref 1.072
_refine_ls_hydrogen_treatment constr
_refine_ls_matrix_type full
_refine_ls_number_parameters 274
_refine_ls_number_reflns 3327
_refine_ls_number_restraints 0
_refine_ls_restrained_S_all 1.072
_refine_ls_R_factor_all 0.0742
_refine_ls_R_factor_gt 0.0517
_refine_ls_shift/su_max 0.000
_refine_ls_shift/su_mean 0.000
_refine_ls_structure_factor_coef Fsqd
_refine_ls_weighting_details 'calc w=1/[\s^2^(Fo^2^)+(0.06P)^2^+1.55P] where P=(Fo^2^+2Fc^2^)/3'
_refine_ls_weighting_scheme calc
_refine_ls_wR_factor_gt 0.1130
_refine_ls_wR_factor_ref 0.1186
_reflns_number_gt 2555
_reflns_number_total 3327
_reflns_threshold_expression I>2\s(I)
_cod_data_source_file cv5105.cif
_cod_data_source_block I
_cod_database_code 2231041
_cod_database_fobs_code 2231041

loop_
_symmetry_equiv_pos_as_xyz
'x, y, z'
'-x+1/2, -y, z+1/2'
'-x, y+1/2, -z'
'x+1/2, -y+1/2, -z+1/2'
'-x, -y, -z'
'x-1/2, y, -z-1/2'
'x, -y-1/2, z'
'-x-1/2, y-1/2, z-1/2'

loop_
_atom_site_type_symbol
_atom_site_label
_atom_site_fract_x
_atom_site_fract_y
_atom_site_fract_z
_atom_site_U_iso_or_equiv
_atom_site_adp_type
_atom_site_calc_flag
_atom_site_refinement_flags
_atom_site_occupancy
_atom_site_symmetry_multiplicity
Ag Ag1 0.13631(3) 0.41025(2) 0.94740(6) 0.03754(16) Uani d . 1 1
Ag Ag2 0.17483(3) 0.2500 0.82162(8) 0.03481(19) Uani d S 1 2
C C1 0.2943(4) 0.4436(3) 0.8566(7) 0.0408(15) Uani d . 1 1
H H1 0.2986 0.4544 0.9609 0.049 Uiso calc R 1 1
C C2 0.3536(4) 0.4436(3) 0.7610(7) 0.0374(14) Uani d . 1 1
H H2 0.3972 0.4546 0.8018 0.045 Uiso calc R 1 1
C C3 0.3474(4) 0.4272(3) 0.6065(8) 0.0381(15) Uani d . 1 1
C C4 0.2242(3) 0.4108(3) 0.6403(7) 0.0335(13) Uani d . 1 1
C C5 0.4053(4) 0.4241(3) 0.4987(8) 0.0384(14) Uani d . 1 1
C C6 0.3956(3) 0.4261(3) 0.3385(8) 0.0396(15) Uani d . 1 1
H H6 0.3507 0.4293 0.2971 0.047 Uiso calc R 1 1
C C7 0.4540(3) 0.4234(3) 0.2411(7) 0.0326(13) Uani d . 1 1
H H7 0.4479 0.4252 0.1344 0.039 Uiso calc R 1 1
C C8 0.5201(3) 0.4181(3) 0.3014(7) 0.0392(14) Uani d . 1 1
H H8 0.5587 0.4162 0.2357 0.047 Uiso calc R 1 1
C C9 0.4730(3) 0.4183(3) 0.5592(7) 0.0351(14) Uani d . 1 1
H H9 0.4795 0.4163 0.6658 0.042 Uiso calc R 1 1
C C10 0.2727(5) 0.2500 0.5262(11) 0.044(2) Uani d S 1 2
H H10 0.2316 0.2500 0.4683 0.053 Uiso calc SR 1 2
C C11 0.3369(4) 0.2500 0.4532(10) 0.0311(18) Uani d S 1 2
H H11 0.3390 0.2500 0.3456 0.037 Uiso calc SR 1 2
C C12 0.3972(4) 0.2500 0.5375(10) 0.0330(19) Uani d S 1 2
C C13 0.3317(5) 0.2500 0.7715(10) 0.0348(19) Uani d S 1 2
C C14 0.4694(4) 0.2500 0.4665(9) 0.0329(19) Uani d S 1 2
C C15 0.4792(5) 0.2500 0.3072(11) 0.041(2) Uani d S 1 2
H H15 0.4407 0.2500 0.2410 0.049 Uiso calc SR 1 2
C C16 0.5466(5) 0.2500 0.2474(11) 0.044(2) Uani d S 1 2
H H16 0.5530 0.2500 0.1406 0.053 Uiso calc SR 1 2
C C17 0.6043(5) 0.2500 0.3432(9) 0.0337(19) Uani d S 1 2
H H17 0.6493 0.2500 0.3022 0.040 Uiso calc SR 1 2
C C18 0.5278(5) 0.2500 0.5643(11) 0.0345(19) Uani d S 1 2
H H18 0.5216 0.2500 0.6712 0.041 Uiso calc SR 1 2
N N1 0.2295(3) 0.4278(3) 0.7962(6) 0.0409(13) Uani d . 1 1
N N2 0.2817(3) 0.4101(3) 0.5462(6) 0.0421(13) Uani d . 1 1
N N3 0.5297(3) 0.4155(2) 0.4619(6) 0.0323(11) Uani d . 1 1
N N4 0.2698(4) 0.2500 0.6895(8) 0.0366(17) Uani d S 1 2
N N5 0.3958(4) 0.2500 0.6979(9) 0.0358(17) Uani d S 1 2
N N6 0.5937(4) 0.2500 0.5036(9) 0.0394(18) Uani d S 1 2
O O1 0.1096(2) 0.4554(2) 0.5436(5) 0.0450(12) Uani d . 1 1
O O2 0.1566(3) 0.3564(2) 0.4227(5) 0.0458(11) Uani d . 1 1
O O3 0.1103(2) 0.3505(2) 0.6811(5) 0.0432(11) Uani d . 1 1
O O4 0.2270(2) 0.3934(2) 1.1536(5) 0.0415(11) Uani d . 1 1
H H4B 0.2560 0.3560 1.1266 0.062 Uiso d R 1 1
H H4C 0.2041 0.3848 1.2506 0.062 Uiso d R 1 1
O O5 0.2702(5) 0.2734(5) 1.0142(10) 0.045(2) Uani d P 0.50 1
O O6 0.3935(6) 0.2966(6) 1.0009(12) 0.048(3) Uani d P 0.50 1
O O7 0.3524(6) 0.1854(5) 1.0227(10) 0.039(2) Uani d P 0.50 1
S S1 0.14301(9) 0.39214(9) 0.5640(2) 0.0420(4) Uani d . 1 1
S S2 0.33833(12) 0.2500 0.9713(3) 0.0387(5) Uani d S 1 2

loop_
_atom_site_aniso_label
_atom_site_aniso_U_11
_atom_site_aniso_U_22
_atom_site_aniso_U_33
_atom_site_aniso_U_12
_atom_site_aniso_U_13
_atom_site_aniso_U_23
Ag1 0.0395(3) 0.0334(3) 0.0398(3) -0.0030(2) 0.0070(2) -0.0051(2)
Ag2 0.0272(3) 0.0338(3) 0.0434(4) 0.000 0.0094(3) 0.000
C1 0.048(4) 0.038(4) 0.036(3) -0.009(3) -0.012(3) -0.004(3)
C2 0.037(4) 0.042(3) 0.033(3) 0.000(3) 0.010(3) -0.005(3)
C3 0.036(4) 0.037(3) 0.041(3) 0.004(3) 0.007(3) 0.004(3)
C4 0.037(3) 0.029(3) 0.034(3) -0.001(3) 0.007(3) -0.007(2)
C5 0.046(4) 0.029(3) 0.040(3) 0.001(3) -0.004(3) -0.005(3)
C6 0.029(3) 0.051(4) 0.038(3) 0.003(3) 0.006(3) 0.002(3)
C7 0.043(4) 0.029(3) 0.026(3) 0.002(3) 0.011(3) 0.003(2)
C8 0.033(3) 0.047(4) 0.037(3) -0.004(3) 0.000(3) 0.002(3)
C9 0.047(4) 0.027(3) 0.032(3) -0.003(3) 0.010(3) 0.001(2)
C10 0.032(5) 0.063(7) 0.037(5) 0.000 0.002(4) 0.000
C11 0.026(4) 0.030(4) 0.037(5) 0.000 -0.010(3) 0.000
C12 0.027(5) 0.040(5) 0.033(5) 0.000 -0.004(3) 0.000
C13 0.031(5) 0.034(4) 0.039(5) 0.000 0.008(4) 0.000
C14 0.031(5) 0.036(5) 0.032(4) 0.000 -0.019(3) 0.000
C15 0.038(5) 0.035(5) 0.050(6) 0.000 -0.015(4) 0.000
C16 0.040(6) 0.058(6) 0.035(5) 0.000 -0.013(4) 0.000
C17 0.040(5) 0.040(5) 0.021(4) 0.000 0.006(3) 0.000
C18 0.034(5) 0.030(4) 0.040(5) 0.000 -0.019(4) 0.000
N1 0.039(3) 0.048(3) 0.036(3) 0.001(2) 0.001(2) -0.010(2)
N2 0.048(3) 0.045(3) 0.034(3) 0.008(3) -0.007(2) 0.003(2)
N3 0.025(3) 0.028(3) 0.044(3) -0.002(2) -0.004(2) -0.002(2)
N4 0.047(5) 0.034(4) 0.029(4) 0.000 -0.022(3) 0.000
N5 0.036(4) 0.034(4) 0.038(4) 0.000 -0.011(3) 0.000
N6 0.035(4) 0.049(5) 0.035(4) 0.000 -0.006(3) 0.000
O1 0.048(3) 0.050(3) 0.038(2) 0.016(2) -0.010(2) 0.011(2)
O2 0.046(3) 0.042(3) 0.049(3) -0.007(2) 0.001(2) -0.014(2)
O3 0.045(3) 0.049(3) 0.036(2) -0.019(2) -0.008(2) 0.017(2)
O4 0.043(3) 0.053(3) 0.029(2) -0.005(2) -0.0050(19) 0.0173(19)
O5 0.039(5) 0.051(6) 0.045(5) 0.013(4) -0.004(4) -0.009(4)
O6 0.033(6) 0.069(8) 0.042(6) -0.016(5) -0.009(5) -0.010(5)
O7 0.054(7) 0.039(5) 0.025(5) -0.004(5) 0.004(4) -0.003(4)
S1 0.0421(10) 0.0402(9) 0.0438(9) -0.0010(7) -0.0005(7) 0.0014(7)
S2 0.0260(11) 0.0504(14) 0.0396(12) 0.000 0.0029(9) 0.000

loop_
_atom_type_symbol
_atom_type_description
_atom_type_scat_dispersion_real
_atom_type_scat_dispersion_imag
_atom_type_scat_source
C C 0.0033 0.0016 'International Tables Vol C Tables 4.2.6.8 and 6.1.1.4'
H H 0.0000 0.0000 'International Tables Vol C Tables 4.2.6.8 and 6.1.1.4'
N N 0.0061 0.0033 'International Tables Vol C Tables 4.2.6.8 and 6.1.1.4'
O O 0.0106 0.0060 'International Tables Vol C Tables 4.2.6.8 and 6.1.1.4'
S S 0.1246 0.1234 'International Tables Vol C Tables 4.2.6.8 and 6.1.1.4'
Ag Ag -0.8971 1.1015 'International Tables Vol C Tables 4.2.6.8 and 6.1.1.4'

loop_
_geom_angle_atom_site_label_1
_geom_angle_atom_site_label_2
_geom_angle_atom_site_label_3
_geom_angle_site_symmetry_1
_geom_angle_site_symmetry_3
_geom_angle
N3 Ag1 N1 6_557 . 160.8(2)
N3 Ag1 O4 6_557 . 113.25(17)
N1 Ag1 O4 . . 83.53(17)
N4 Ag2 N6 . 6_557 167.9(3)
N4 Ag2 O5 . . 74.9(3)
N6 Ag2 O5 6_557 . 93.2(3)
N4 Ag2 O5 . 7_565 74.9(3)
N6 Ag2 O5 6_557 7_565 93.2(3)
O5 Ag2 O5 . 7_565 21.5(4)
N1 C1 C2 . . 120.0(5)
N1 C1 H1 . . 120.0
C2 C1 H1 . . 120.0
C3 C2 C1 . . 120.1(6)
C3 C2 H2 . . 119.9
C1 C2 H2 . . 119.9
C2 C3 N2 . . 119.6(6)
C2 C3 C5 . . 124.6(6)
N2 C3 C5 . . 115.7(6)
N2 C4 N1 . . 121.4(6)
N2 C4 S1 . . 119.5(4)
N1 C4 S1 . . 119.2(5)
C6 C5 C9 . . 119.7(6)
C6 C5 C3 . . 122.4(6)
C9 C5 C3 . . 117.9(6)
C5 C6 C7 . . 119.3(6)
C5 C6 H6 . . 120.3
C7 C6 H6 . . 120.3
C8 C7 C6 . . 120.6(6)
C8 C7 H7 . . 119.7
C6 C7 H7 . . 119.7
C7 C8 N3 . . 120.0(6)
C7 C8 H8 . . 120.0
N3 C8 H8 . . 120.0
N3 C9 C5 . . 120.2(6)
N3 C9 H9 . . 119.9
C5 C9 H9 . . 119.9
C11 C10 N4 . . 119.5(9)
C11 C10 H10 . . 120.2
N4 C10 H10 . . 120.2
C12 C11 C10 . . 120.4(8)
C12 C11 H11 . . 119.8
C10 C11 H11 . . 119.8
C11 C12 N5 . . 121.2(8)
C11 C12 C14 . . 123.7(8)
N5 C12 C14 . . 115.1(7)
N5 C13 N4 . . 121.5(8)
N5 C13 S2 . . 113.3(7)
N4 C13 S2 . . 125.1(7)
C15 C14 C18 . . 119.5(9)
C15 C14 C12 . . 121.7(7)
C18 C14 C12 . . 118.8(8)
C16 C15 C14 . . 119.6(8)
C16 C15 H15 . . 120.2
C14 C15 H15 . . 120.2
C17 C16 C15 . . 121.1(9)
C17 C16 H16 . . 119.4
C15 C16 H16 . . 119.4
C16 C17 N6 . . 118.7(8)
C16 C17 H17 . . 120.6
N6 C17 H17 . . 120.6
N6 C18 C14 . . 120.1(8)
N6 C18 H18 . . 119.9
C14 C18 H18 . . 119.9
C1 N1 C4 . . 119.2(5)
C1 N1 Ag1 . . 121.9(4)
C4 N1 Ag1 . . 118.0(4)
C4 N2 C3 . . 119.7(5)
C9 N3 C8 . . 120.2(5)
C9 N3 Ag1 . 6_657 121.2(4)
C8 N3 Ag1 . 6_657 118.6(4)
C13 N4 C10 . . 118.7(8)
C13 N4 Ag2 . . 116.8(5)
C10 N4 Ag2 . . 124.5(6)
C13 N5 C12 . . 118.7(7)
C18 N6 C17 . . 120.9(8)
C18 N6 Ag2 . 6_657 113.0(6)
C17 N6 Ag2 . 6_657 126.0(6)
Ag1 O4 H4B . . 109.3
Ag1 O4 H4C . . 109.4
H4B O4 H4C . . 109.5
O5 O5 S2 7_565 . 70.9(4)
O5 O5 O7 7_565 7_565 117.6(4)
S2 O5 O7 . 7_565 50.0(4)
O5 O5 Ag2 7_565 . 79.3(2)
S2 O5 Ag2 . . 115.2(5)
O7 O5 Ag2 7_565 . 139.1(6)
O7 O6 S2 7_565 . 69.4(9)
O6 O7 S2 7_565 . 74.2(10)
O6 O7 O5 7_565 7_565 126.1(12)
S2 O7 O5 . 7_565 52.1(4)
O1 S1 O2 . . 114.5(3)
O1 S1 O3 . . 113.7(3)
O2 S1 O3 . . 112.7(3)
O1 S1 C4 . . 104.9(3)
O2 S1 C4 . . 105.7(3)
O3 S1 C4 . . 104.1(3)
O7 S2 O7 7_565 . 136.2(8)
O7 S2 O6 . . 113.9(8)
O7 S2 O6 7_565 7_565 113.9(8)
O6 S2 O6 . 7_565 81.3(10)
O7 S2 O5 7_565 7_565 113.3(6)
O7 S2 O5 . 7_565 77.9(6)
O6 S2 O5 . 7_565 146.8(6)
O6 S2 O5 7_565 7_565 114.3(6)
O7 S2 O5 7_565 . 77.9(6)
O7 S2 O5 . . 113.3(6)
O6 S2 O5 . . 114.3(6)
O6 S2 O5 7_565 . 146.8(6)
O7 S2 C13 7_565 . 109.4(4)
O7 S2 C13 . . 109.4(4)
O6 S2 C13 . . 103.4(5)
O6 S2 C13 7_565 . 103.4(5)
O5 S2 C13 7_565 . 101.1(5)
O5 S2 C13 . . 101.1(5)

loop_
_geom_bond_atom_site_label_1
_geom_bond_atom_site_label_2
_geom_bond_site_symmetry_2
_geom_bond_distance
Ag1 N3 6_557 2.182(5)
Ag1 N1 . 2.234(6)
Ag1 O4 . 2.505(4)
Ag2 N4 . 2.140(8)
Ag2 N6 6_557 2.162(8)
Ag2 O5 . 2.508(9)
Ag2 O5 7_565 2.508(9)
C1 N1 . 1.378(8)
C1 C2 . 1.400(9)
C1 H1 . 0.9300
C2 C3 . 1.380(9)
C2 H2 . 0.9300
C3 N2 . 1.401(9)
C3 C5 . 1.445(9)
C4 N2 . 1.364(8)
C4 N1 . 1.392(8)
C4 S1 . 1.724(6)
C5 C6 . 1.396(9)
C5 C9 . 1.397(9)
C6 C7 . 1.397(9)
C6 H6 . 0.9300
C7 C8 . 1.368(9)
C7 H7 . 0.9300
C8 N3 . 1.399(8)
C8 H8 . 0.9300
C9 N3 . 1.371(8)
C9 H9 . 0.9300
C10 C11 . 1.377(12)
C10 N4 . 1.412(11)
C10 H10 . 0.9300
C11 C12 . 1.362(11)
C11 H11 . 0.9300
C12 N5 . 1.386(11)
C12 C14 . 1.508(13)
C13 N5 . 1.377(12)
C13 N4 . 1.377(11)
C13 S2 . 1.730(9)
C14 C15 . 1.389(13)
C14 C18 . 1.397(11)
C15 C16 . 1.386(14)
C15 H15 . 0.9300
C16 C17 . 1.376(13)
C16 H16 . 0.9300
C17 N6 . 1.400(11)
C17 H17 . 0.9300
C18 N6 . 1.363(12)
C18 H18 . 0.9300
N3 Ag1 6_657 2.182(5)
N6 Ag2 6_657 2.162(8)
O1 S1 . 1.424(5)
O2 S1 . 1.438(5)
O3 S1 . 1.449(4)
O4 H4B . 0.9600
O4 H4C . 0.9600
O5 O5 7_565 0.934(18)
O5 S2 . 1.431(9)
O5 O7 7_565 1.773(14)
O6 O7 7_565 0.882(12)
O6 S2 . 1.428(10)
O7 O6 7_565 0.882(12)
O7 S2 . 1.389(10)
O7 O5 7_565 1.773(14)
S2 O7 7_565 1.389(10)
S2 O6 7_565 1.428(10)
S2 O5 7_565 1.431(9)

loop_
_geom_contact_atom_site_label_1
_geom_contact_atom_site_label_2
_geom_contact_distance
_geom_contact_site_symmetry_2
Cg1 Cg1 3.621(7) 7_565
Cg2 Cg2 3.721(3) 7_565

loop_
_geom_hbond_atom_site_label_D
_geom_hbond_atom_site_label_H
_geom_hbond_atom_site_label_A
_geom_hbond_site_symmetry_A
_geom_hbond_distance_DH
_geom_hbond_distance_HA
_geom_hbond_distance_DA
_geom_hbond_angle_DHA
O4 H4C O2 1_556 0.96 1.83 2.784(6) 171
